data_7228392
loop_
_publ_author_name
'D'Vries, Richard Fernando'
'Moreno-Fuquen, Rodolfo'
'Camps, Ihosvany'
'Ayala, Alejandro P.'
'Kennedy, Alan'
'Reinheimer, Eric W.'
'Ellena, Javier A.'

_publ_section_title
;
 Order-disorder phase transition induced by proton transfer in a
 co-crystal of 2,4-dichlorobenzoic Acid and Trimethylamine N- oxide
;
_journal_name_full CrystEngComm
_journal_paper_doi 10.1039/C7CE00835J
_journal_year 2017
_chemical_formula_moiety 'C10 H13 Cl2 N O3'
_chemical_formula_sum 'C10 H13 Cl2 N O3'
_chemical_formula_weight 266.11
_chemical_melting_point 413
_space_group_crystal_system orthorhombic
_space_group_IT_number 61
_space_group_name_Hall '-P 2ac 2ab'
_space_group_name_H-M_alt 'P b c a'
_symmetry_space_group_name_Hall '-P 2ac 2ab'
_symmetry_space_group_name_H-M 'P b c a'
_atom_sites_solution_hydrogens mixed
_atom_sites_solution_primary direct
_audit_creation_date 2017-03-08
_audit_creation_method
;
Olex2 1.2
(compiled 2017.01.04 svn.r3372 for OlexSys, GUI svn.r5324)
;
_audit_update_record
;
2017-04-19 deposited with the CCDC.
2017-06-02 downloaded from the CCDC.
;
_cell_angle_alpha 90
_cell_angle_beta 90
_cell_angle_gamma 90
_cell_formula_units_Z 8
_cell_length_a 12.24030(10)
_cell_length_b 7.97880(10)
_cell_length_c 25.9695(2)
_cell_measurement_reflns_used 24211
_cell_measurement_temperature 250.00(10)
_cell_measurement_theta_max 73.7470
_cell_measurement_theta_min 3.9650
_cell_volume 2536.26(4)
_computing_cell_refinement 'CrysAlisPro 1.171.39.2c (Rigaku OD, 2015)'
_computing_data_collection 'CrysAlisPro 1.171.39.2c (Rigaku OD, 2015)'
_computing_data_reduction 'CrysAlisPro 1.171.39.2c (Rigaku OD, 2015)'
_computing_molecular_graphics 'Olex2 (Dolomanov et al., 2009)'
_computing_publication_material 'Olex2 (Dolomanov et al., 2009)'
_computing_structure_refinement 'ShelXL (Sheldrick, 2015)'
_computing_structure_solution 'ShelXS (Sheldrick, 2008)'
_diffrn_ambient_environment N~2~
_diffrn_ambient_temperature 250(10)
_diffrn_detector 'CCD plate'
_diffrn_detector_area_resol_mean 5.2387
_diffrn_detector_type AtlasS2
_diffrn_measured_fraction_theta_full 1.000
_diffrn_measured_fraction_theta_max 0.997
_diffrn_measurement_device 'four-circle diffractometer'
_diffrn_measurement_device_type 'SuperNova, Dual, Cu at zero, AtlasS2'
_diffrn_measurement_method '\w scans'
_diffrn_radiation_type CuK\a
_diffrn_radiation_wavelength 1.54184
_diffrn_reflns_av_R_equivalents 0.0290
_diffrn_reflns_av_unetI/netI 0.0083
_diffrn_reflns_Laue_measured_fraction_full 1.000
_diffrn_reflns_Laue_measured_fraction_max 1.000
_diffrn_reflns_limit_h_max 15
_diffrn_reflns_limit_h_min -15
_diffrn_reflns_limit_k_max 9
_diffrn_reflns_limit_k_min -9
_diffrn_reflns_limit_l_max 32
_diffrn_reflns_limit_l_min -32
_diffrn_reflns_number 45068
_diffrn_reflns_point_group_measured_fraction_full 1.000
_diffrn_reflns_point_group_measured_fraction_max 1.000
_diffrn_reflns_theta_full 67.684
_diffrn_reflns_theta_max 73.861
_diffrn_reflns_theta_min 3.404
_diffrn_source 'micro-focus sealed X-ray tube'
_diffrn_source_type 'SuperNova (Cu) X-ray Source'
_exptl_absorpt_coefficient_mu 4.565
_exptl_absorpt_correction_T_max 1.00000
_exptl_absorpt_correction_T_min 0.70074
_exptl_absorpt_correction_type numerical
_exptl_absorpt_process_details
;
CrysAlisPro 1.171.39.2c (Rigaku Oxford Diffraction, 2015)
Empirical absorption correction using spherical harmonics,
 implemented in SCALE3 ABSPACK scaling algorithm.
;
_exptl_crystal_colour colourless
_exptl_crystal_density_diffrn 1.394
_exptl_crystal_description block
_exptl_crystal_F_000 1104
_exptl_crystal_recrystallization_method 'Re-crystallisation from solvent: Acetonitrile'
_exptl_crystal_size_max 0.307
_exptl_crystal_size_mid 0.256
_exptl_crystal_size_min 0.12
_refine_diff_density_max 0.273
_refine_diff_density_min -0.228
_refine_diff_density_rms 0.039
_refine_ls_extinction_coef 0.00111(12)
_refine_ls_extinction_expression Fc^*^=kFc[1+0.001xFc^2^\l^3^/sin(2\q)]^-1/4^
_refine_ls_extinction_method 'SHELXL-2016/6 (Sheldrick 2016)'
_refine_ls_goodness_of_fit_ref 1.077
_refine_ls_hydrogen_treatment mixed
_refine_ls_matrix_type full
_refine_ls_number_parameters 180
_refine_ls_number_reflns 2564
_refine_ls_number_restraints 0
_refine_ls_restrained_S_all 1.077
_refine_ls_R_factor_all 0.0350
_refine_ls_R_factor_gt 0.0341
_refine_ls_shift/su_max 0.000
_refine_ls_shift/su_mean 0.000
_refine_ls_structure_factor_coef Fsqd
_refine_ls_weighting_details 'w=1/[\s^2^(Fo^2^)+(0.0435P)^2^+1.0050P] where P=(Fo^2^+2Fc^2^)/3'
_refine_ls_weighting_scheme calc
_refine_ls_wR_factor_gt 0.0926
_refine_ls_wR_factor_ref 0.0933
_reflns_Friedel_coverage 0.000
_reflns_number_gt 2471
_reflns_number_total 2564
_reflns_threshold_expression 'I > 2\s(I)'
_cod_data_source_file c7ce00835j2.cif
_cod_data_source_block TMANO24DCB_250K
_cod_database_code 7228392
_shelx_shelxl_version_number 2016/6
_shelx_space_group_comment
;
The symmetry employed for this shelxl refinement is uniquely defined
by the following loop, which should always be used as a source of
symmetry information in preference to the above space-group names.
They are only intended as comments.
;
_olex2_refinement_description
;
1. Fixed Uiso
 At 1.2 times of:
  All C(H) groups
 At 1.5 times of:
  All C(H,H,H) groups
2. Others
 Fixed Sof: Cl1B(0.5) O2A(0.5) O3B(0.5) O3A(0.5) O2B(0.5) Cl1A(0.5)
3.a Aromatic/amide H refined with riding coordinates:
 C7(H7), C6(H6), C4(H4)
3.b Idealised Me refined as rotating group:
 C10(H10A,H10B,H10C), C8(H8A,H8B,H8C), C9(H9A,H9B,H9C)
;
_olex2_submission_special_instructions 'No special instructions were received'

loop_
_space_group_symop_operation_xyz
'x, y, z'
'-x+1/2, -y, z+1/2'
'x+1/2, -y+1/2, -z'
'-x, y+1/2, -z+1/2'
'-x, -y, -z'
'x-1/2, y, -z-1/2'
'-x-1/2, y-1/2, z'
'x, -y-1/2, z-1/2'

loop_
_atom_site_label
_atom_site_type_symbol
_atom_site_fract_x
_atom_site_fract_y
_atom_site_fract_z
_atom_site_U_iso_or_equiv
_atom_site_adp_type
_atom_site_occupancy
_atom_site_site_symmetry_order
_atom_site_calc_flag
_atom_site_refinement_flags_posn
_atom_site_refinement_flags_occupancy
_atom_site_disorder_assembly
_atom_site_disorder_group
Cl1B Cl 0.2576(7) -0.2271(10) 0.2697(3) 0.0589(10) Uani 0.5 1 d . P A 1
Cl2 Cl 0.21465(4) 0.05194(7) 0.08507(2) 0.06156(17) Uani 1 1 d . . . .
C1 C -0.01547(13) 0.15948(19) 0.11755(6) 0.0430(4) Uani 1 1 d . . . .
C2 C 0.05222(13) 0.06015(17) 0.15569(6) 0.0390(3) Uani 1 1 d . . . .
C7 C 0.00889(14) 0.0172(2) 0.20341(7) 0.0461(4) Uani 1 1 d . . . .
H7 H -0.062110 0.049421 0.211447 0.055 Uiso 1 1 calc R . . .
C6 C 0.06879(15) -0.0723(2) 0.23918(7) 0.0489(4) Uani 1 1 d . . . .
H6 H 0.038809 -0.100631 0.270912 0.059 Uiso 1 1 calc R . . .
C5 C 0.17398(14) -0.11842(19) 0.22673(6) 0.0448(4) Uani 1 1 d . . . .
C4 C 0.22008(13) -0.0819(2) 0.17961(6) 0.0449(4) Uani 1 1 d . . . .
H4 H 0.290673 -0.116190 0.171589 0.054 Uiso 1 1 calc R . . .
C3 C 0.15777(13) 0.00735(19) 0.14470(6) 0.0406(3) Uani 1 1 d . . . .
O1 O -0.11448(11) 0.46741(13) 0.05331(5) 0.0492(3) Uani 1 1 d . . . .
N1 N -0.10274(11) 0.64038(14) 0.06432(5) 0.0383(3) Uani 1 1 d . . . .
C10 C -0.15321(19) 0.6778(3) 0.11474(7) 0.0624(5) Uani 1 1 d . . . .
H10A H -0.228128 0.642141 0.114487 0.094 Uiso 1 1 calc GR . . .
H10B H -0.149861 0.796161 0.121117 0.094 Uiso 1 1 calc GR . . .
H10C H -0.114434 0.619233 0.141374 0.094 Uiso 1 1 calc GR . . .
C8 C 0.01394(16) 0.6854(3) 0.06417(9) 0.0650(5) Uani 1 1 d . . . .
H8A H 0.050497 0.627800 0.091677 0.097 Uiso 1 1 calc GR . . .
H8B H 0.021460 0.804171 0.068864 0.097 Uiso 1 1 calc GR . . .
H8C H 0.045931 0.653519 0.031869 0.097 Uiso 1 1 calc GR . . .
O2A O 0.0066(10) 0.3144(19) 0.1157(5) 0.056(2) Uani 0.5 1 d . P . .
O3B O -0.0819(11) 0.082(2) 0.0928(6) 0.056(2) Uani 0.5 1 d . P . .
O3A O -0.0649(13) 0.089(2) 0.0819(7) 0.072(4) Uani 0.5 1 d . P . .
O2B O -0.0193(10) 0.3164(19) 0.1254(5) 0.052(2) Uani 0.5 1 d . P . .
Cl1A Cl 0.2471(7) -0.2185(10) 0.2748(4) 0.0682(14) Uani 0.5 1 d . P A 2
C9 C -0.1620(2) 0.7278(2) 0.02284(8) 0.0769(7) Uani 1 1 d . . . .
H9A H -0.130515 0.698616 -0.009809 0.115 Uiso 1 1 calc GR . . .
H9B H -0.156630 0.846664 0.027921 0.115 Uiso 1 1 calc GR . . .
H9C H -0.237444 0.694949 0.023398 0.115 Uiso 1 1 calc GR . . .
H1 H -0.068(2) 0.400(4) 0.0803(11) 0.112(10) Uiso 1 1 d . . . .

loop_
_atom_site_aniso_label
_atom_site_aniso_U_11
_atom_site_aniso_U_22
_atom_site_aniso_U_33
_atom_site_aniso_U_23
_atom_site_aniso_U_13
_atom_site_aniso_U_12
Cl1B 0.0715(18) 0.0517(16) 0.0534(10) 0.0065(10) -0.0206(10) 0.0148(14)
Cl2 0.0583(3) 0.0723(3) 0.0541(3) 0.0162(2) 0.00920(18) 0.0058(2)
C1 0.0455(8) 0.0303(8) 0.0531(9) 0.0032(6) -0.0041(7) 0.0050(6)
C2 0.0424(8) 0.0258(7) 0.0488(8) 0.0015(6) -0.0063(6) -0.0001(6)
C7 0.0436(8) 0.0387(8) 0.0560(10) 0.0026(7) 0.0028(7) 0.0026(6)
C6 0.0592(10) 0.0408(8) 0.0467(9) 0.0060(7) 0.0007(7) -0.0025(8)
C5 0.0529(9) 0.0330(7) 0.0485(8) 0.0047(6) -0.0120(7) 0.0001(7)
C4 0.0433(8) 0.0369(8) 0.0545(9) 0.0007(7) -0.0069(7) 0.0037(6)
C3 0.0439(8) 0.0325(7) 0.0455(8) 0.0027(6) -0.0018(6) -0.0001(6)
O1 0.0684(8) 0.0266(5) 0.0525(7) -0.0042(5) -0.0100(6) 0.0041(5)
N1 0.0499(7) 0.0268(6) 0.0382(6) -0.0022(5) -0.0025(5) 0.0065(5)
C10 0.0822(14) 0.0540(11) 0.0510(10) -0.0086(8) 0.0174(9) 0.0016(10)
C8 0.0544(11) 0.0516(11) 0.0890(14) -0.0172(10) 0.0104(10) -0.0035(9)
O2A 0.054(4) 0.029(2) 0.085(7) 0.014(4) -0.014(3) -0.001(2)
O3B 0.061(3) 0.034(2) 0.075(6) 0.007(3) -0.035(4) -0.0009(19)
O3A 0.102(8) 0.044(4) 0.071(6) -0.006(4) -0.034(5) 0.010(4)
O2B 0.079(7) 0.0286(19) 0.049(2) 0.0028(16) -0.008(3) 0.006(4)
Cl1A 0.0695(18) 0.065(3) 0.071(3) 0.0251(19) -0.0270(16) -0.008(2)
C9 0.120(2) 0.0445(10) 0.0659(12) 0.0022(9) -0.0388(13) 0.0232(11)

loop_
_atom_type_symbol
_atom_type_description
_atom_type_scat_dispersion_real
_atom_type_scat_dispersion_imag
_atom_type_scat_source
C C 0.0181 0.0091 'International Tables Vol C Tables 4.2.6.8 and 6.1.1.4'
H H 0.0000 0.0000 'International Tables Vol C Tables 4.2.6.8 and 6.1.1.4'
Cl Cl 0.3639 0.7018 'International Tables Vol C Tables 4.2.6.8 and 6.1.1.4'
N N 0.0311 0.0180 'International Tables Vol C Tables 4.2.6.8 and 6.1.1.4'
O O 0.0492 0.0322 'International Tables Vol C Tables 4.2.6.8 and 6.1.1.4'

loop_
_geom_angle_atom_site_label_1
_geom_angle_atom_site_label_2
_geom_angle_atom_site_label_3
_geom_angle
O2A C1 C2 114.7(7)
O2A C1 O2B 18.4(7)
O3B C1 C2 116.6(7)
O3B C1 O2A 128.7(10)
O3B C1 O3A 16.6(16)
O3B C1 O2B 124.5(10)
O3A C1 C2 121.1(8)
O3A C1 O2A 121.3(11)
O3A C1 O2B 123.3(11)
O2B C1 C2 115.6(7)
C7 C2 C1 120.19(14)
C3 C2 C1 122.23(14)
C3 C2 C7 117.58(14)
C2 C7 H7 119.2
C6 C7 C2 121.59(16)
C6 C7 H7 119.2
C7 C6 H6 120.8
C5 C6 C7 118.43(16)
C5 C6 H6 120.8
C6 C5 Cl1B 122.1(3)
C6 C5 C4 122.30(15)
C6 C5 Cl1A 116.0(3)
C4 C5 Cl1B 115.6(3)
C4 C5 Cl1A 121.7(3)
C5 C4 H4 121.1
C5 C4 C3 117.72(15)
C3 C4 H4 121.1
C2 C3 Cl2 119.64(12)
C4 C3 Cl2 118.01(13)
C4 C3 C2 122.34(15)
N1 O1 H1 108.0(17)
O1 N1 C10 109.45(13)
O1 N1 C8 109.59(13)
O1 N1 C9 105.27(12)
C8 N1 C10 111.01(15)
C8 N1 C9 111.10(17)
C9 N1 C10 110.26(16)
N1 C10 H10A 109.5
N1 C10 H10B 109.5
N1 C10 H10C 109.5
H10A C10 H10B 109.5
H10A C10 H10C 109.5
H10B C10 H10C 109.5
N1 C8 H8A 109.5
N1 C8 H8B 109.5
N1 C8 H8C 109.5
H8A C8 H8B 109.5
H8A C8 H8C 109.5
H8B C8 H8C 109.5
C1 O2A H1 110.2(16)
C1 O2B H1 109.6(15)
N1 C9 H9A 109.5
N1 C9 H9B 109.5
N1 C9 H9C 109.5
H9A C9 H9B 109.5
H9A C9 H9C 109.5
H9B C9 H9C 109.5

loop_
_geom_bond_atom_site_label_1
_geom_bond_atom_site_label_2
_geom_bond_distance
Cl1B C5 1.746(9)
Cl2 C3 1.7348(16)
C1 C2 1.515(2)
C1 O2A 1.266(15)
C1 O3B 1.208(14)
C1 O3A 1.243(17)
C1 O2B 1.270(15)
C2 C7 1.391(2)
C2 C3 1.389(2)
C7 H7 0.9300
C7 C6 1.382(2)
C6 H6 0.9300
C6 C5 1.378(3)
C5 C4 1.379(2)
C5 Cl1A 1.731(9)
C4 H4 0.9300
C4 C3 1.382(2)
O1 N1 1.4167(15)
O1 H1 1.05(3)
N1 C10 1.478(2)
N1 C8 1.473(2)
N1 C9 1.474(2)
C10 H10A 0.9600
C10 H10B 0.9600
C10 H10C 0.9600
C8 H8A 0.9600
C8 H8B 0.9600
C8 H8C 0.9600
O2A H1 1.47(3)
O2B H1 1.48(3)
C9 H9A 0.9600
C9 H9B 0.9600
C9 H9C 0.9600

loop_
_geom_torsion_atom_site_label_1
_geom_torsion_atom_site_label_2
_geom_torsion_atom_site_label_3
_geom_torsion_atom_site_label_4
_geom_torsion
Cl1B C5 C4 C3 -178.6(3)
C1 C2 C7 C6 -179.52(15)
C1 C2 C3 Cl2 -1.2(2)
C1 C2 C3 C4 179.37(15)
C2 C7 C6 C5 0.3(3)
C7 C2 C3 Cl2 178.13(12)
C7 C2 C3 C4 -1.3(2)
C7 C6 C5 Cl1B 178.4(3)
C7 C6 C5 C4 -1.6(3)
C7 C6 C5 Cl1A 176.1(3)
C6 C5 C4 C3 1.4(2)
C5 C4 C3 Cl2 -179.35(12)
C5 C4 C3 C2 0.0(2)
C3 C2 C7 C6 1.1(2)
O2A C1 C2 C7 100.6(5)
O2A C1 C2 C3 -80.0(5)
O3B C1 C2 C7 -80.0(10)
O3B C1 C2 C3 99.3(10)
O3A C1 C2 C7 -98.3(10)
O3A C1 C2 C3 81.0(10)
O2B C1 C2 C7 80.4(5)
O2B C1 C2 C3 -100.3(5)
Cl1A C5 C4 C3 -176.1(3)
